data_1562207
loop_
_publ_author_name
'Zhang, Ren-Chun'
'Zhang, You-Juan'
'Yuan, Bai-Qing'
'Miao, Jun-Peng'
'Pei, Bao-Hua'
'Liu, Pan-Pan'
'Wang, Jun-Jie'
'Zhang, Dao-Jun'

_publ_section_title
;
 Transformation of dense AgI into a silver-rich framework iodide using
 thiophenol as mineralizer
;
_journal_name_full 'Journal of Solid State Chemistry'
_journal_page_first 185
_journal_page_last 190
_journal_paper_doi 10.1016/j.jssc.2014.08.036
_journal_volume 220
_journal_year 2014
_chemical_formula_sum 'C24 H50 Ag14 I16 N8'
_chemical_formula_weight 3991.30
_space_group_IT_number 167
_space_group_name_Hall '-R 3 2"c'
_space_group_name_H-M_alt 'R -3 c :H'
_symmetry_cell_setting trigonal
_symmetry_space_group_name_H-M 'R -3 c :H'
_atom_sites_solution_hydrogens none
_atom_sites_solution_primary direct
_atom_sites_solution_secondary difmap
_audit_creation_method SHELXL-97
_cell_angle_alpha 90.00
_cell_angle_beta 90.00
_cell_angle_gamma 120.00
_cell_formula_units_Z 6
_cell_length_a 13.4452(2)
_cell_length_b 13.4452(2)
_cell_length_c 63.725(2)
_cell_measurement_temperature 296(2)
_cell_volume 9976.4(4)
_computing_structure_refinement 'SHELXL-97 (Sheldrick, 1997)'
_computing_structure_solution 'SHELXS-97 (Sheldrick, 1990)'
_diffrn_ambient_temperature 296(2)
_diffrn_measured_fraction_theta_full 0.997
_diffrn_measured_fraction_theta_max 0.997
_diffrn_radiation_monochromator graphite
_diffrn_radiation_source 'fine-focus sealed tube'
_diffrn_radiation_type MoK\a
_diffrn_radiation_wavelength 0.71073
_diffrn_reflns_av_R_equivalents 0.0284
_diffrn_reflns_av_sigmaI/netI 0.0128
_diffrn_reflns_limit_h_max 16
_diffrn_reflns_limit_h_min -16
_diffrn_reflns_limit_k_max 16
_diffrn_reflns_limit_k_min -16
_diffrn_reflns_limit_l_max 79
_diffrn_reflns_limit_l_min -78
_diffrn_reflns_number 26642
_diffrn_reflns_theta_full 26.40
_diffrn_reflns_theta_max 26.40
_diffrn_reflns_theta_min 1.86
_exptl_absorpt_coefficient_mu 11.474
_exptl_absorpt_correction_type none
_exptl_crystal_colour colorless
_exptl_crystal_density_diffrn 3.986
_exptl_crystal_density_method 'not measured'
_exptl_crystal_description block
_exptl_crystal_F_000 10536
_exptl_crystal_size_max 0.2
_exptl_crystal_size_mid 0.18
_exptl_crystal_size_min 0.18
_refine_diff_density_max 2.803
_refine_diff_density_min -3.989
_refine_diff_density_rms 0.332
_refine_ls_extinction_method none
_refine_ls_goodness_of_fit_ref 1.086
_refine_ls_hydrogen_treatment mixed
_refine_ls_matrix_type full
_refine_ls_number_parameters 104
_refine_ls_number_reflns 2276
_refine_ls_number_restraints 0
_refine_ls_restrained_S_all 1.086
_refine_ls_R_factor_all 0.0592
_refine_ls_R_factor_gt 0.0541
_refine_ls_shift/su_max 0.001
_refine_ls_shift/su_mean 0.000
_refine_ls_structure_factor_coef Fsqd
_refine_ls_weighting_details 'calc w=1/[\s^2^(Fo^2^)+(0.1116P)^2^+360.1229P] where P=(Fo^2^+2Fc^2^)/3'
_refine_ls_weighting_scheme calc
_refine_ls_wR_factor_gt 0.1738
_refine_ls_wR_factor_ref 0.1801
_reflns_number_gt 2000
_reflns_number_total 2276
_reflns_threshold_expression >2sigma(I)
_cod_data_source_file JSSC-2014-220-185.cif
_cod_data_source_block 1
_cod_original_cell_volume 9976.5(4)
_cod_original_sg_symbol_H-M R-3c
_cod_database_code 1562207

loop_
_symmetry_equiv_pos_as_xyz
'x, y, z'
'-y, x-y, z'
'-x+y, -x, z'
'y, x, -z+1/2'
'x-y, -y, -z+1/2'
'-x, -x+y, -z+1/2'
'x+2/3, y+1/3, z+1/3'
'-y+2/3, x-y+1/3, z+1/3'
'-x+y+2/3, -x+1/3, z+1/3'
'y+2/3, x+1/3, -z+5/6'
'x-y+2/3, -y+1/3, -z+5/6'
'-x+2/3, -x+y+1/3, -z+5/6'
'x+1/3, y+2/3, z+2/3'
'-y+1/3, x-y+2/3, z+2/3'
'-x+y+1/3, -x+2/3, z+2/3'
'y+1/3, x+2/3, -z+7/6'
'x-y+1/3, -y+2/3, -z+7/6'
'-x+1/3, -x+y+2/3, -z+7/6'
'-x, -y, -z'
'y, -x+y, -z'
'x-y, x, -z'
'-y, -x, z-1/2'
'-x+y, y, z-1/2'
'x, x-y, z-1/2'
'-x+2/3, -y+1/3, -z+1/3'
'y+2/3, -x+y+1/3, -z+1/3'
'x-y+2/3, x+1/3, -z+1/3'
'-y+2/3, -x+1/3, z-1/6'
'-x+y+2/3, y+1/3, z-1/6'
'x+2/3, x-y+1/3, z-1/6'
'-x+1/3, -y+2/3, -z+2/3'
'y+1/3, -x+y+2/3, -z+2/3'
'x-y+1/3, x+2/3, -z+2/3'
'-y+1/3, -x+2/3, z+1/6'
'-x+y+1/3, y+2/3, z+1/6'
'x+1/3, x-y+2/3, z+1/6'

loop_
_atom_site_label
_atom_site_type_symbol
_atom_site_fract_x
_atom_site_fract_y
_atom_site_fract_z
_atom_site_U_iso_or_equiv
_atom_site_adp_type
_atom_site_occupancy
_atom_site_symmetry_multiplicity
_atom_site_calc_flag
_atom_site_refinement_flags
_atom_site_disorder_assembly
_atom_site_disorder_group
I3 I 0.33222(6) -0.00085(6) -0.154232(12) 0.0402(3) Uani 1 1 d . . .
I2 I 0.66840(6) 0.12337(7) -0.111658(13) 0.0459(3) Uani 1 1 d . . .
I1 I 0.3333 -0.02563(9) -0.0833 0.0611(4) Uani 1 2 d S . .
Ag1 Ag 0.44819(11) 0.11883(10) -0.11666(2) 0.0651(4) Uani 1 1 d . . .
Ag2 Ag 0.6667 0.3333 -0.10037(3) 0.0650(5) Uani 1 3 d S . .
I4 I 0.6667 0.3333 -0.1667 0.0571(5) Uani 1 6 d S . .
Ag3' Ag 0.5792(2) 0.0994(2) -0.15236(4) 0.0628(6) Uani 0.50 1 d P . .
Ag3 Ag 0.5197(3) 0.0982(3) -0.18037(6) 0.1031(11) Uani 0.50 1 d P . .
N4 N 0.6667 0.3333 0.0615(2) 0.033(3) Uani 1 3 d S . .
N1 N 0.6667 0.3333 -0.0628(2) 0.036(3) Uani 1 3 d S . .
N3 N 0.6667 0.3333 0.0214(2) 0.034(3) Uani 1 3 d S . .
H1 H 0.6667 0.3333 0.0079 0.041 Uiso 1 3 d SR . .
N2 N 0.6667 0.3333 -0.0226(2) 0.034(3) Uani 1 3 d S . .
C3 C 0.6662(10) 0.4372(9) 0.02948(16) 0.040(2) Uani 1 1 d . . .
H3A H 0.5983 0.4376 0.0245 0.048 Uiso 1 1 calc R . .
H3B H 0.7332 0.5059 0.0243 0.048 Uiso 1 1 calc R . .
C4 C 0.6671(11) 0.4371(9) 0.05332(17) 0.040(2) Uani 1 1 d . . .
H4A H 0.7350 0.5054 0.0583 0.048 Uiso 1 1 calc R . .
H4B H 0.6002 0.4388 0.0585 0.048 Uiso 1 1 calc R . .
C2 C 0.7718(9) 0.4378(9) -0.03111(16) 0.039(2) Uani 1 1 d . . .
H2A H 0.7761 0.5068 -0.0254 0.047 Uiso 1 1 calc R . .
H2B H 0.8403 0.4363 -0.0268 0.047 Uiso 1 1 calc R . .
C1 C 0.7668(11) 0.4399(11) -0.0544(2) 0.052(3) Uani 1 1 d . . .
H1A H 0.8371 0.4477 -0.0602 0.063 Uiso 1 1 calc R . .
H1B H 0.7613 0.5060 -0.0588 0.063 Uiso 1 1 calc R . .

loop_
_atom_site_aniso_label
_atom_site_aniso_U_11
_atom_site_aniso_U_22
_atom_site_aniso_U_33
_atom_site_aniso_U_23
_atom_site_aniso_U_13
_atom_site_aniso_U_12
I3 0.0392(4) 0.0384(4) 0.0435(5) 0.0000(3) -0.0014(3) 0.0197(3)
I2 0.0387(4) 0.0458(5) 0.0509(5) 0.0002(3) 0.0009(3) 0.0194(3)
I1 0.0912(10) 0.0523(5) 0.0527(7) 0.0174(3) 0.0347(6) 0.0456(5)
Ag1 0.0716(7) 0.0555(6) 0.0618(7) 0.0069(5) 0.0034(5) 0.0271(5)
Ag2 0.0715(8) 0.0715(8) 0.0520(10) 0.000 0.000 0.0357(4)
I4 0.0470(7) 0.0470(7) 0.0774(14) 0.000 0.000 0.0235(3)
Ag3' 0.0605(12) 0.0693(13) 0.0589(12) -0.0061(10) 0.0069(9) 0.0327(11)
Ag3 0.102(2) 0.108(2) 0.098(2) 0.0037(19) 0.0213(19) 0.0513(19)
N4 0.038(5) 0.038(5) 0.024(6) 0.000 0.000 0.019(2)
N1 0.041(5) 0.041(5) 0.025(6) 0.000 0.000 0.021(2)
N3 0.036(5) 0.036(5) 0.029(7) 0.000 0.000 0.018(2)
N2 0.035(5) 0.035(5) 0.031(7) 0.000 0.000 0.017(2)
C3 0.047(6) 0.042(6) 0.034(5) 0.005(4) 0.005(4) 0.024(5)
C4 0.048(6) 0.036(5) 0.040(5) -0.003(4) -0.001(4) 0.024(5)
C2 0.038(5) 0.037(5) 0.036(5) -0.002(4) 0.000(4) 0.012(4)
C1 0.051(7) 0.042(6) 0.047(6) 0.001(5) 0.003(5) 0.011(6)

loop_
_atom_type_symbol
_atom_type_description
_atom_type_scat_dispersion_real
_atom_type_scat_dispersion_imag
_atom_type_scat_source
C C 0.0033 0.0016 'International Tables Vol C Tables 4.2.6.8 and 6.1.1.4'
H H 0.0000 0.0000 'International Tables Vol C Tables 4.2.6.8 and 6.1.1.4'
N N 0.0061 0.0033 'International Tables Vol C Tables 4.2.6.8 and 6.1.1.4'
Ag Ag -0.8971 1.1015 'International Tables Vol C Tables 4.2.6.8 and 6.1.1.4'
I I -0.4742 1.8119 'International Tables Vol C Tables 4.2.6.8 and 6.1.1.4'

loop_
_geom_angle_atom_site_label_1
_geom_angle_atom_site_label_2
_geom_angle_atom_site_label_3
_geom_angle
_geom_angle_site_symmetry_1
_geom_angle_site_symmetry_3
Ag3 I3 Ag3' 43.49(10) . 32_554
Ag3 I3 Ag3 70.99(15) . 32_554
Ag3' I3 Ag3 40.32(9) 32_554 32_554
Ag3 I3 Ag1 97.14(9) . .
Ag3' I3 Ag1 96.96(6) 32_554 .
Ag3 I3 Ag1 61.54(8) 32_554 .
Ag3 I3 Ag3' 40.40(10) . .
Ag3' I3 Ag3' 71.20(9) 32_554 .
Ag3 I3 Ag3' 72.48(10) 32_554 .
Ag1 I3 Ag3' 61.93(5) . .
Ag3' I2 Ag1 99.95(6) . 2_655
Ag3' I2 Ag3 42.54(9) . 33_544
Ag1 I2 Ag3 62.63(8) 2_655 33_544
Ag3' I2 Ag2 97.38(7) . .
Ag1 I2 Ag2 64.90(3) 2_655 .
Ag3 I2 Ag2 98.05(9) 33_544 .
Ag3' I2 Ag1 61.99(5) . .
Ag1 I2 Ag1 121.37(5) 2_655 .
Ag3 I2 Ag1 99.39(9) 33_544 .
Ag2 I2 Ag1 63.51(3) . .
Ag1 I1 Ag1 130.01(7) . 12_554
I1 Ag1 I2 110.29(5) . 3_665
I1 Ag1 I3 106.88(4) . .
I2 Ag1 I3 113.20(5) 3_665 .
I1 Ag1 Ag3 146.18(9) . 32_554
I2 Ag1 Ag3 58.62(9) 3_665 32_554
I3 Ag1 Ag3 59.45(9) . 32_554
I1 Ag1 I2 97.68(4) . .
I2 Ag1 I2 116.22(5) 3_665 .
I3 Ag1 I2 111.11(5) . .
Ag3 Ag1 I2 116.00(9) 32_554 .
I1 Ag1 Ag3' 132.36(7) . .
I2 Ag1 Ag3' 117.00(7) 3_665 .
I3 Ag1 Ag3' 59.42(5) . .
Ag3 Ag1 Ag3' 70.60(10) 32_554 .
I2 Ag1 Ag3' 56.68(5) . .
I1 Ag1 Ag2 109.47(6) . .
I2 Ag1 Ag2 58.96(3) 3_665 .
I3 Ag1 Ag2 143.09(6) . .
Ag3 Ag1 Ag2 92.08(9) 32_554 .
I2 Ag1 Ag2 57.87(3) . .
Ag3' Ag1 Ag2 90.61(6) . .
N1 Ag2 I2 104.24(4) . .
N1 Ag2 I2 104.24(4) . 2_655
I2 Ag2 I2 114.16(3) . 2_655
N1 Ag2 I2 104.24(4) . 3_665
I2 Ag2 I2 114.16(3) . 3_665
I2 Ag2 I2 114.16(3) 2_655 3_665
N1 Ag2 Ag1 109.63(4) . 2_655
I2 Ag2 Ag1 56.14(3) . 2_655
I2 Ag2 Ag1 58.62(3) 2_655 2_655
I2 Ag2 Ag1 146.11(8) 3_665 2_655
N1 Ag2 Ag1 109.63(4) . .
I2 Ag2 Ag1 58.62(3) . .
I2 Ag2 Ag1 146.11(8) 2_655 .
I2 Ag2 Ag1 56.14(3) 3_665 .
Ag1 Ag2 Ag1 109.31(4) 2_655 .
N1 Ag2 Ag1 109.63(4) . 3_665
I2 Ag2 Ag1 146.11(8) . 3_665
I2 Ag2 Ag1 56.14(3) 2_655 3_665
I2 Ag2 Ag1 58.62(3) 3_665 3_665
Ag1 Ag2 Ag1 109.31(4) 2_655 3_665
Ag1 Ag2 Ag1 109.31(4) . 3_665
Ag3 I4 Ag3 111.35(7) 32_554 31_654
Ag3 I4 Ag3 68.65(7) 32_554 .
Ag3 I4 Ag3 180.0 31_654 .
Ag3 I4 Ag3 180.0 32_554 2_655
Ag3 I4 Ag3 68.65(7) 31_654 2_655
Ag3 I4 Ag3 111.34(7) . 2_655
Ag3 I4 Ag3 68.66(7) 32_554 3_665
Ag3 I4 Ag3 68.66(7) 31_654 3_665
Ag3 I4 Ag3 111.34(7) . 3_665
Ag3 I4 Ag3 111.34(7) 2_655 3_665
Ag3 I4 Ag3 111.35(7) 32_554 33_544
Ag3 I4 Ag3 111.35(7) 31_654 33_544
Ag3 I4 Ag3 68.65(7) . 33_544
Ag3 I4 Ag3 68.65(7) 2_655 33_544
Ag3 I4 Ag3 179.996(1) 3_665 33_544
Ag3 I4 Ag3' 140.65(9) 32_554 2_655
Ag3 I4 Ag3' 41.31(10) 31_654 2_655
Ag3 I4 Ag3' 138.69(10) . 2_655
Ag3 I4 Ag3' 39.35(9) 2_655 2_655
Ag3 I4 Ag3' 107.83(9) 3_665 2_655
Ag3 I4 Ag3' 72.17(9) 33_544 2_655
Ag3 I4 Ag3' 72.17(9) 32_554 .
Ag3 I4 Ag3' 140.65(9) 31_654 .
Ag3 I4 Ag3' 39.35(9) . .
Ag3 I4 Ag3' 107.83(9) 2_655 .
Ag3 I4 Ag3' 138.69(10) 3_665 .
Ag3 I4 Ag3' 41.31(10) 33_544 .
Ag3' I4 Ag3' 110.59(4) 2_655 .
Ag3 I4 Ag3' 41.31(10) 32_554 3_665
Ag3 I4 Ag3' 72.17(9) 31_654 3_665
Ag3 I4 Ag3' 107.83(9) . 3_665
Ag3 I4 Ag3' 138.69(10) 2_655 3_665
Ag3 I4 Ag3' 39.35(9) 3_665 3_665
Ag3 I4 Ag3' 140.65(9) 33_544 3_665
Ag3' I4 Ag3' 110.59(4) 2_655 3_665
Ag3' I4 Ag3' 110.59(4) . 3_665
Ag3 I4 Ag3' 107.83(9) 32_554 31_654
Ag3 I4 Ag3' 39.35(9) 31_654 31_654
Ag3 I4 Ag3' 140.64(9) . 31_654
Ag3 I4 Ag3' 72.17(9) 2_655 31_654
Ag3 I4 Ag3' 41.31(10) 3_665 31_654
Ag3 I4 Ag3' 138.69(10) 33_544 31_654
Ag3' I4 Ag3' 69.41(4) 2_655 31_654
Ag3' I4 Ag3' 179.997(1) . 31_654
Ag3' I4 Ag3' 69.42(4) 3_665 31_654
Ag3 I4 Ag3' 39.35(9) 32_554 32_554
Ag3 I4 Ag3' 138.70(10) 31_654 32_554
Ag3 I4 Ag3' 41.30(10) . 32_554
Ag3 I4 Ag3' 140.64(9) 2_655 32_554
Ag3 I4 Ag3' 72.17(9) 3_665 32_554
Ag3 I4 Ag3' 107.83(9) 33_544 32_554
Ag3' I4 Ag3' 180.0 2_655 32_554
Ag3' I4 Ag3' 69.41(4) . 32_554
Ag3' I4 Ag3' 69.42(4) 3_665 32_554
Ag3' I4 Ag3' 110.59(4) 31_654 32_554
Ag3 I4 Ag3' 138.69(10) 32_554 33_544
Ag3 I4 Ag3' 107.83(9) 31_654 33_544
Ag3 I4 Ag3' 72.17(9) . 33_544
Ag3 I4 Ag3' 41.31(10) 2_655 33_544
Ag3 I4 Ag3' 140.64(9) 3_665 33_544
Ag3 I4 Ag3' 39.35(9) 33_544 33_544
Ag3' I4 Ag3' 69.41(4) 2_655 33_544
Ag3' I4 Ag3' 69.41(4) . 33_544
Ag3' I4 Ag3' 179.997(1) 3_665 33_544
Ag3' I4 Ag3' 110.58(4) 31_654 33_544
Ag3' I4 Ag3' 110.58(4) 32_554 33_544
Ag3 Ag3' Ag3 109.78(19) . 33_544
Ag3 Ag3' I3 72.87(13) . 33_544
Ag3 Ag3' I3 67.55(12) 33_544 33_544
Ag3 Ag3' I2 174.33(17) . .
Ag3 Ag3' I2 69.31(13) 33_544 .
I3 Ag3' I2 111.26(9) 33_544 .
Ag3 Ag3' I3 65.73(13) . .
Ag3 Ag3' I3 173.22(17) 33_544 .
I3 Ag3' I3 114.44(8) 33_544 .
I2 Ag3' I3 114.61(8) . .
Ag3 Ag3' I4 70.36(14) . .
Ag3 Ag3' I4 69.38(13) 33_544 .
I3 Ag3' I4 107.11(7) 33_544 .
I2 Ag3' I4 104.35(8) . .
I3 Ag3' I4 103.96(8) . .
Ag3 Ag3' Ag1 116.31(16) . .
Ag3 Ag3' Ag1 122.05(14) 33_544 .
I3 Ag3' Ag1 158.14(10) 33_544 .
I2 Ag3' Ag1 61.32(5) . .
I3 Ag3' Ag1 58.64(5) . .
I4 Ag3' Ag1 94.74(7) . .
Ag3 Ag3' Ag3' 35.26(14) . 32_554
Ag3 Ag3' Ag3' 120.64(14) 33_544 32_554
I3 Ag3' Ag3' 107.88(11) 33_544 32_554
I2 Ag3' Ag3' 140.01(9) . 32_554
I3 Ag3' Ag3' 52.70(7) . 32_554
I4 Ag3' Ag3' 55.29(2) . 32_554
Ag1 Ag3' Ag3' 84.63(7) . 32_554
Ag3 Ag3' Ag3' 76.34(15) . 33_544
Ag3 Ag3' Ag3' 33.44(11) 33_544 33_544
I3 Ag3' Ag3' 56.10(8) 33_544 33_544
I2 Ag3' Ag3' 102.52(8) . 33_544
I3 Ag3' Ag3' 141.60(11) . 33_544
I4 Ag3' Ag3' 55.29(2) . 33_544
Ag1 Ag3' Ag3' 143.27(8) . 33_544
Ag3' Ag3' Ag3' 92.42(9) 32_554 33_544
Ag3' Ag3 Ag3' 111.3(2) . 32_554
Ag3' Ag3 I3 73.87(13) . .
Ag3' Ag3 I3 68.96(12) 32_554 .
Ag3' Ag3 I2 173.3(2) . 32_554
Ag3' Ag3 I2 68.15(13) 32_554 32_554
I3 Ag3 I2 111.40(14) . 32_554
Ag3' Ag3 I3 66.81(14) . 33_544
Ag3' Ag3 I3 173.3(2) 32_554 33_544
I3 Ag3 I3 115.63(14) . 33_544
I2 Ag3 I3 112.93(12) 32_554 33_544
Ag3' Ag3 I4 70.29(14) . .
Ag3' Ag3 I4 69.31(13) 32_554 .
I3 Ag3 I4 107.81(12) . .
I2 Ag3 I4 103.75(13) 32_554 .
I3 Ag3 I4 104.20(13) 33_544 .
Ag3' Ag3 Ag1 117.94(19) . 33_544
Ag3' Ag3 Ag1 118.87(17) 32_554 33_544
I3 Ag3 Ag1 156.83(16) . 33_544
I2 Ag3 Ag1 58.75(8) 32_554 33_544
I3 Ag3 Ag1 59.02(8) 33_544 33_544
I4 Ag3 Ag1 95.20(11) . 33_544
Ag3' Ag3 Ag3 77.13(17) . 32_554
Ag3' Ag3 Ag3 34.18(9) 32_554 32_554
I3 Ag3 Ag3 56.46(13) . 32_554
I2 Ag3 Ag3 102.16(14) 32_554 32_554
I3 Ag3 Ag3 143.42(18) 33_544 32_554
I4 Ag3 Ag3 55.67(3) . 32_554
Ag1 Ag3 Ag3 142.54(13) 33_544 32_554
Ag3' Ag3 Ag3 36.05(16) . 33_544
Ag3' Ag3 Ag3 121.95(15) 32_554 33_544
I3 Ag3 Ag3 109.76(19) . 33_544
I2 Ag3 Ag3 138.16(15) 32_554 33_544
I3 Ag3 Ag3 52.55(11) 33_544 33_544
I4 Ag3 Ag3 55.67(3) . 33_544
Ag1 Ag3 Ag3 85.18(11) 33_544 33_544
Ag3 Ag3 Ag3 94.15(16) 32_554 33_544
C4 N4 C4 108.4(6) 3_665 2_655
C4 N4 C4 108.4(6) 3_665 .
C4 N4 C4 108.4(6) 2_655 .
C1 N1 C1 107.8(7) 3_665 .
C1 N1 C1 107.8(7) 3_665 2_655
C1 N1 C1 107.8(7) . 2_655
C1 N1 Ag2 111.1(7) 3_665 .
C1 N1 Ag2 111.1(7) . .
C1 N1 Ag2 111.1(7) 2_655 .
C3 N3 C3 108.6(7) 3_665 2_655
C3 N3 C3 108.6(7) 3_665 .
C3 N3 C3 108.6(7) 2_655 .
C2 N2 C2 107.8(7) 3_665 .
C2 N2 C2 107.8(7) 3_665 2_655
C2 N2 C2 107.8(7) . 2_655
N3 C3 C4 110.0(9) . .
N4 C4 C3 110.8(9) . .
C1 C2 N2 110.3(9) . .
C2 C1 N1 111.7(10) . .

loop_
_geom_bond_atom_site_label_1
_geom_bond_atom_site_label_2
_geom_bond_distance
_geom_bond_site_symmetry_2
I3 Ag3 2.747(4) .
I3 Ag3' 2.774(2) 32_554
I3 Ag3 2.884(4) 32_554
I3 Ag1 2.8710(15) .
I3 Ag3' 2.895(2) .
I2 Ag3' 2.808(2) .
I2 Ag1 2.8343(14) 2_655
I2 Ag3 2.830(4) 33_544
I2 Ag2 2.9246(9) .
I2 Ag1 2.9481(14) .
I1 Ag1 2.7693(13) .
I1 Ag1 2.7695(13) 12_554
Ag1 I2 2.8343(14) 3_665
Ag1 Ag3 2.944(4) 32_554
Ag1 Ag3' 2.967(2) .
Ag1 Ag2 3.0908(14) .
Ag2 N1 2.395(14) .
Ag2 I2 2.9246(9) 2_655
Ag2 I2 2.9246(9) 3_665
Ag2 Ag1 3.0908(14) 2_655
Ag2 Ag1 3.0908(14) 3_665
I4 Ag3 2.900(4) 32_554
I4 Ag3 2.900(4) 31_654
I4 Ag3 2.900(4) .
I4 Ag3 2.900(4) 2_655
I4 Ag3 2.900(4) 3_665
I4 Ag3 2.900(4) 33_544
I4 Ag3' 2.899(3) 2_655
I4 Ag3' 2.899(3) .
I4 Ag3' 2.899(3) 3_665
I4 Ag3' 2.899(3) 31_654
I4 Ag3' 2.899(3) 32_554
I4 Ag3' 2.899(3) 33_544
Ag3' Ag3 1.953(5) .
Ag3' Ag3 2.046(5) 33_544
Ag3' I3 2.774(2) 33_544
Ag3' Ag3' 3.301(3) 32_554
Ag3' Ag3' 3.301(3) 33_544
Ag3 Ag3' 2.045(5) 32_554
Ag3 I2 2.830(4) 32_554
Ag3 I3 2.884(4) 33_544
Ag3 Ag1 2.944(4) 33_544
Ag3 Ag3 3.271(5) 32_554
Ag3 Ag3 3.271(5) 33_544
N4 C4 1.486(11) 3_665
N4 C4 1.486(11) 2_655
N4 C4 1.486(11) .
N1 C1 1.491(13) 3_665
N1 C1 1.491(13) .
N1 C1 1.491(13) 2_655
N3 C3 1.492(12) 3_665
N3 C3 1.492(12) 2_655
N3 C3 1.492(12) .
N2 C2 1.511(11) 3_665
N2 C2 1.511(11) .
N2 C2 1.511(11) 2_655
C3 C4 1.519(14) .
C2 C1 1.484(16) .
